data_2021795
loop_
_publ_author_name
'Clendening, Reese A.'
'Zeller, Matthias'
'Ren, Tong'

_publ_section_title
;
 Crystal structures of two
 (5,5,7,12,12,14-hexamethyl-1,4,8,11-tetraazacyclotetradecane)iron(III)
 complexes
;
_journal_coeditor_code CU3157
_journal_issue 11
_journal_name_full 'Acta Crystallographica Section C'
_journal_page_first
;
;
_journal_paper_doi 10.1107/S2053229619013925
_journal_volume 75
_journal_year 2019
_chemical_absolute_configuration unk
_chemical_formula_iupac '[Fe Cl2 (C16 H36 N4)] Cl'
_chemical_formula_moiety 'C16 H36 Cl2 Fe N4 +, Cl -'
_chemical_formula_sum 'C16 H36 Cl3 Fe N4'
_chemical_formula_weight 446.69
_chemical_name_systematic
;
Dichlorido(5,5,7,12,12,14-hexamethyl-1,4,8,11-tetraazacyclotetradecane)iron(III)
chloride
;
_space_group_crystal_system orthorhombic
_space_group_IT_number 43
_space_group_name_Hall 'F 2 -2d'
_space_group_name_H-M_alt 'F d d 2'
_symmetry_space_group_name_Hall 'F 2 -2d'
_symmetry_space_group_name_H-M 'F d d 2'
_atom_sites_solution_hydrogens mixed
_atom_sites_solution_primary direct
_atom_sites_solution_secondary difmap
_audit_creation_method SHELXL-2018/3
_cell_angle_alpha 90
_cell_angle_beta 90
_cell_angle_gamma 90
_cell_formula_units_Z 8
_cell_length_a 34.5658(16)
_cell_length_b 9.3832(4)
_cell_length_c 12.5209(6)
_cell_measurement_reflns_used 9904
_cell_measurement_temperature 150(2)
_cell_measurement_theta_max 34.3886
_cell_measurement_theta_min 2.7761
_cell_volume 4061.0(3)
_computing_cell_refinement
;
SAINT (Bruker, 2018)
;
_computing_data_collection
;
APEX3 (Bruker, 2018)
;
_computing_data_reduction
;
SAINT (Bruker, 2018)
;
_computing_molecular_graphics
;
Mercury (Macrae <i>et al.</i>,  2008)
;
_computing_publication_material
;
publCIF (Westrip, 2010)
;
_computing_structure_refinement
;
SHELXL2018 (Sheldrick, 2015) and
SHELXLE (H\"ubschle <i>et al.</i>,  2011)
;
_computing_structure_solution
;
SHELXM (Sheldrick, 2008)
;
_diffrn_ambient_temperature 150(2)
_diffrn_detector_area_resol_mean 10.4167
_diffrn_measured_fraction_theta_full 0.999
_diffrn_measured_fraction_theta_max 0.999
_diffrn_measurement_device_type 'Bruker D8 Quest CMOS'
_diffrn_measurement_method 'omega and phi scans'
_diffrn_radiation_monochromator 'Triumph curved graphite crystal'
_diffrn_radiation_type MoK\a
_diffrn_radiation_wavelength 0.71073
_diffrn_reflns_av_R_equivalents 0.0418
_diffrn_reflns_av_unetI/netI 0.0369
_diffrn_reflns_limit_h_max 54
_diffrn_reflns_limit_h_min -54
_diffrn_reflns_limit_k_max 14
_diffrn_reflns_limit_k_min -14
_diffrn_reflns_limit_l_max 19
_diffrn_reflns_limit_l_min -17
_diffrn_reflns_number 17097
_diffrn_reflns_theta_full 25.242
_diffrn_reflns_theta_max 34.412
_diffrn_reflns_theta_min 2.776
_diffrn_source 'sealed tube X-ray source'
_exptl_absorpt_coefficient_mu 1.144
_exptl_absorpt_correction_T_max 0.7468
_exptl_absorpt_correction_T_min 0.5952
_exptl_absorpt_correction_type multi-scan
_exptl_absorpt_process_details
;
(Krause <i>et al.</i>,  2015)
;
_exptl_crystal_colour yellow
_exptl_crystal_density_diffrn 1.461
_exptl_crystal_description Plate
_exptl_crystal_F_000 1896
_exptl_crystal_size_max 0.180
_exptl_crystal_size_mid 0.170
_exptl_crystal_size_min 0.050
_refine_diff_density_max 0.864
_refine_diff_density_min -0.584
_refine_ls_abs_structure_details
;
Refined as an inversion twin
;
_refine_ls_abs_structure_Flack 0.004(13)
_refine_ls_extinction_method none
_refine_ls_goodness_of_fit_ref 1.057
_refine_ls_hydrogen_treatment mixed
_refine_ls_matrix_type full
_refine_ls_number_parameters 120
_refine_ls_number_reflns 4166
_refine_ls_number_restraints 2
_refine_ls_restrained_S_all 1.056
_refine_ls_R_factor_all 0.0281
_refine_ls_R_factor_gt 0.0249
_refine_ls_shift/su_max 0.030
_refine_ls_shift/su_mean 0.001
_refine_ls_structure_factor_coef Fsqd
_refine_ls_weighting_details 'w=1/[\s^2^(Fo^2^)+(0.0327P)^2^] where P=(Fo^2^+2Fc^2^)/3'
_refine_ls_weighting_scheme calc
_refine_ls_wR_factor_gt 0.0621
_refine_ls_wR_factor_ref 0.0637
_reflns_number_gt 3897
_reflns_number_total 4166
_reflns_threshold_expression 'I > 2\s(I)'
_cod_data_source_file cu3157sup1.cif
_cod_data_source_block 1
_cod_database_code 2021795
_shelx_space_group_comment
;
The symmetry employed for this shelxl refinement is uniquely defined
by the following loop, which should always be used as a source of
symmetry information in preference to the above space-group names.
They are only intended as comments.
;
_shelx_estimated_absorpt_t_min 0.821
_shelx_estimated_absorpt_t_max 0.945

loop_
_space_group_symop_operation_xyz
'x, y, z'
'-x, -y, z'
'x+1/4, -y+1/4, z+1/4'
'-x+1/4, y+1/4, z+1/4'
'x, y+1/2, z+1/2'
'-x, -y+1/2, z+1/2'
'x+1/4, -y+3/4, z+3/4'
'-x+1/4, y+3/4, z+3/4'
'x+1/2, y, z+1/2'
'-x+1/2, -y, z+1/2'
'x+3/4, -y+1/4, z+3/4'
'-x+3/4, y+1/4, z+3/4'
'x+1/2, y+1/2, z'
'-x+1/2, -y+1/2, z'
'x+3/4, -y+3/4, z+1/4'
'-x+3/4, y+3/4, z+1/4'

loop_
_atom_site_type_symbol
_atom_site_label
_atom_site_fract_x
_atom_site_fract_y
_atom_site_fract_z
_atom_site_U_iso_or_equiv
_atom_site_adp_type
_atom_site_calc_flag
_atom_site_occupancy
Fe Fe1 0.000000 0.500000 0.47177(2) 0.01024(7) Uani d 1
Cl Cl1 0.04066(2) 0.59399(4) 0.59972(4) 0.01780(8) Uani d 1
N N1 -0.01980(4) 0.71984(15) 0.43765(12) 0.0120(2) Uani d 1
H H1 -0.0100(7) 0.760(3) 0.493(2) 0.014 Uiso d 1
N N2 0.04360(3) 0.55678(13) 0.35009(12) 0.0113(2) Uani d 1
H H2 0.0352(7) 0.533(3) 0.2897(19) 0.014 Uiso d 1
C C1 0.00232(4) 0.76806(17) 0.34277(15) 0.0139(3) Uani d 1
H H1A 0.002287 0.873496 0.339879 0.017 Uiso calc 1
H H1AB -0.010308 0.732065 0.277130 0.017 Uiso calc 1
C C2 0.04357(4) 0.71467(16) 0.34726(16) 0.0141(3) Uani d 1
H H2A 0.057976 0.748405 0.283775 0.017 Uiso calc 1
H H2AB 0.056538 0.752492 0.411806 0.017 Uiso calc 1
C C3 0.08320(5) 0.49628(15) 0.36508(14) 0.0130(3) Uani d 1
H H3 0.091517 0.515461 0.440218 0.016 Uiso calc 1
C C4 0.08278(4) 0.33465(16) 0.34788(15) 0.0145(3) Uani d 1
H H4A 0.070712 0.315941 0.277559 0.017 Uiso calc 1
H H4AB 0.109969 0.302072 0.343351 0.017 Uiso calc 1
C C5 0.06217(5) 0.24162(15) 0.43060(14) 0.0129(3) Uani d 1
C C6 0.11327(5) 0.5615(2) 0.28966(16) 0.0193(3) Uani d 1
H H6A 0.105473 0.544654 0.215473 0.029 Uiso calc 1
H H6B 0.138525 0.517310 0.302598 0.029 Uiso calc 1
H H6C 0.115042 0.664296 0.302647 0.029 Uiso calc 1
C C7 0.07963(5) 0.25789(19) 0.54183(17) 0.0183(3) Uani d 1
H H7A 0.107197 0.233676 0.539414 0.027 Uiso calc 1
H H7B 0.066338 0.193831 0.591581 0.027 Uiso calc 1
H H7C 0.076579 0.356608 0.565959 0.027 Uiso calc 1
C C8 0.06705(5) 0.08418(18) 0.39781(15) 0.0175(3) Uani d 1
H H8A 0.059364 0.072337 0.322999 0.026 Uiso calc 1
H H8B 0.050716 0.024097 0.443246 0.026 Uiso calc 1
H H8C 0.094184 0.056091 0.406353 0.026 Uiso calc 1
Cl Cl2 0.000000 0.500000 0.11978(5) 0.02101(12) Uani d 1

loop_
_atom_site_aniso_label
_atom_site_aniso_U_11
_atom_site_aniso_U_22
_atom_site_aniso_U_33
_atom_site_aniso_U_12
_atom_site_aniso_U_13
_atom_site_aniso_U_23
Fe1 0.01000(12) 0.01121(12) 0.00952(13) 0.00018(11) 0.000 0.000
Cl1 0.01758(16) 0.02242(18) 0.01340(16) -0.00021(13) -0.00299(14) -0.00439(15)
N1 0.0112(5) 0.0134(5) 0.0114(6) 0.0009(4) -0.0002(4) -0.0011(4)
N2 0.0108(5) 0.0115(5) 0.0116(5) 0.0001(4) -0.0005(5) 0.0003(5)
C1 0.0136(6) 0.0120(6) 0.0161(8) 0.0018(4) 0.0020(6) 0.0024(5)
C2 0.0130(6) 0.0112(6) 0.0180(7) -0.0008(5) 0.0010(6) 0.0013(5)
C3 0.0101(6) 0.0151(6) 0.0138(7) 0.0003(5) 0.0006(5) 0.0018(5)
C4 0.0126(6) 0.0150(6) 0.0159(7) 0.0020(5) 0.0030(6) 0.0006(6)
C5 0.0115(6) 0.0134(6) 0.0137(7) 0.0028(5) 0.0006(5) 0.0014(5)
C6 0.0142(7) 0.0194(7) 0.0244(8) 0.0010(6) 0.0057(6) 0.0051(6)
C7 0.0181(7) 0.0202(7) 0.0165(7) 0.0021(6) -0.0042(7) 0.0018(6)
C8 0.0175(7) 0.0140(6) 0.0210(8) 0.0050(6) 0.0017(6) 0.0008(6)
Cl2 0.0267(3) 0.0226(3) 0.0137(3) -0.0070(2) 0.000 0.000

loop_
_atom_type_symbol
_atom_type_description
_atom_type_scat_dispersion_real
_atom_type_scat_dispersion_imag
_atom_type_scat_source
C C 0.0033 0.0016 'International Tables Vol C Tables 4.2.6.8 and 6.1.1.4'
H H 0.0000 0.0000 'International Tables Vol C Tables 4.2.6.8 and 6.1.1.4'
N N 0.0061 0.0033 'International Tables Vol C Tables 4.2.6.8 and 6.1.1.4'
Cl Cl 0.1484 0.1585 'International Tables Vol C Tables 4.2.6.8 and 6.1.1.4'
Fe Fe 0.3463 0.8444 'International Tables Vol C Tables 4.2.6.8 and 6.1.1.4'

loop_
_geom_angle_atom_site_label_1
_geom_angle_atom_site_label_2
_geom_angle_atom_site_label_3
_geom_angle_site_symmetry_1
_geom_angle_site_symmetry_3
_geom_angle
_geom_angle_publ_flag
N2 Fe1 N2 . 2_565 92.75(7) y
N2 Fe1 N1 . . 81.55(5) y
N2 Fe1 N1 2_565 . 83.15(5) ?
N2 Fe1 N1 . 2_565 83.15(5) y
N2 Fe1 N1 2_565 2_565 81.55(5) ?
N1 Fe1 N1 . 2_565 157.76(8) y
N2 Fe1 Cl1 . . 88.35(4) y
N2 Fe1 Cl1 2_565 . 170.88(3) ?
N1 Fe1 Cl1 . . 88.06(4) y
N1 Fe1 Cl1 2_565 . 107.56(4) ?
N2 Fe1 Cl1 . 2_565 170.88(3) y
N2 Fe1 Cl1 2_565 2_565 88.34(4) ?
N1 Fe1 Cl1 . 2_565 107.56(4) y
N1 Fe1 Cl1 2_565 2_565 88.06(4) ?
Cl1 Fe1 Cl1 . 2_565 92.01(2) y
C1 N1 C5 . 2_565 112.32(13) ?
C1 N1 Fe1 . . 106.22(9) ?
C5 N1 Fe1 2_565 . 122.25(10) ?
C1 N1 H1 . . 108.0(17) ?
C5 N1 H1 2_565 . 109.0(16) ?
Fe1 N1 H1 . . 97.5(17) ?
C2 N2 C3 . . 112.55(11) ?
C2 N2 Fe1 . . 104.91(10) ?
C3 N2 Fe1 . . 116.56(10) ?
C2 N2 H2 . . 104.3(17) ?
C3 N2 H2 . . 109.0(16) ?
Fe1 N2 H2 . . 108.8(17) ?
N1 C1 C2 . . 110.80(14) ?
N1 C1 H1A . . 109.5 ?
C2 C1 H1A . . 109.5 ?
N1 C1 H1AB . . 109.5 ?
C2 C1 H1AB . . 109.5 ?
H1A C1 H1AB . . 108.1 ?
N2 C2 C1 . . 109.43(12) ?
N2 C2 H2A . . 109.8 ?
C1 C2 H2A . . 109.8 ?
N2 C2 H2AB . . 109.8 ?
C1 C2 H2AB . . 109.8 ?
H2A C2 H2AB . . 108.2 ?
N2 C3 C4 . . 110.47(12) ?
N2 C3 C6 . . 113.11(13) ?
C4 C3 C6 . . 108.39(14) ?
N2 C3 H3 . . 108.2 ?
C4 C3 H3 . . 108.2 ?
C6 C3 H3 . . 108.2 ?
C5 C4 C3 . . 118.29(14) ?
C5 C4 H4A . . 107.7 ?
C3 C4 H4A . . 107.7 ?
C5 C4 H4AB . . 107.7 ?
C3 C4 H4AB . . 107.7 ?
H4A C4 H4AB . . 107.1 ?
N1 C5 C7 2_565 . 107.84(14) ?
N1 C5 C4 2_565 . 110.74(12) ?
C7 C5 C4 . . 112.12(14) ?
N1 C5 C8 2_565 . 110.54(13) ?
C7 C5 C8 . . 107.19(13) ?
C4 C5 C8 . . 108.37(14) ?
C3 C6 H6A . . 109.5 ?
C3 C6 H6B . . 109.5 ?
H6A C6 H6B . . 109.5 ?
C3 C6 H6C . . 109.5 ?
H6A C6 H6C . . 109.5 ?
H6B C6 H6C . . 109.5 ?
C5 C7 H7A . . 109.5 ?
C5 C7 H7B . . 109.5 ?
H7A C7 H7B . . 109.5 ?
C5 C7 H7C . . 109.5 ?
H7A C7 H7C . . 109.5 ?
H7B C7 H7C . . 109.5 ?
C5 C8 H8A . . 109.5 ?
C5 C8 H8B . . 109.5 ?
H8A C8 H8B . . 109.5 ?
C5 C8 H8C . . 109.5 ?
H8A C8 H8C . . 109.5 ?
H8B C8 H8C . . 109.5 ?

loop_
_geom_bond_atom_site_label_1
_geom_bond_atom_site_label_2
_geom_bond_site_symmetry_2
_geom_bond_distance
_geom_bond_publ_flag
Fe1 N2 . 2.2081(14) y
Fe1 N2 2_565 2.2081(14) ?
Fe1 N1 . 2.2149(14) y
Fe1 N1 2_565 2.2150(14) y
Fe1 Cl1 . 2.3065(5) y
Fe1 Cl1 2_565 2.3066(5) ?
N1 C1 . 1.483(2) ?
N1 C5 2_565 1.511(2) ?
N1 H1 . 0.86(2) ?
N2 C2 . 1.4819(19) ?
N2 C3 . 1.494(2) ?
N2 H2 . 0.84(2) ?
C1 C2 . 1.512(2) ?
C1 H1A . 0.9900 ?
C1 H1AB . 0.9900 ?
C2 H2A . 0.9900 ?
C2 H2AB . 0.9900 ?
C3 C4 . 1.532(2) ?
C3 C6 . 1.532(2) ?
C3 H3 . 1.0000 ?
C4 C5 . 1.530(2) ?
C4 H4A . 0.9900 ?
C4 H4AB . 0.9900 ?
C5 C7 . 1.526(3) ?
C5 C8 . 1.543(2) ?
C6 H6A . 0.9800 ?
C6 H6B . 0.9800 ?
C6 H6C . 0.9800 ?
C7 H7A . 0.9800 ?
C7 H7B . 0.9800 ?
C7 H7C . 0.9800 ?
C8 H8A . 0.9800 ?
C8 H8B . 0.9800 ?
C8 H8C . 0.9800 ?

loop_
_geom_hbond_atom_site_label_D
_geom_hbond_atom_site_label_H
_geom_hbond_atom_site_label_A
_geom_hbond_site_symmetry_A
_geom_hbond_distance_DH
_geom_hbond_distance_HA
_geom_hbond_distance_DA
_geom_hbond_angle_DHA
_geom_hbond_publ_flag
N1 H1 Cl2 5 0.86(2) 2.78(2) 3.5467(15) 150(2) yes
N2 H2 Cl2 . 0.84(2) 2.47(2) 3.2971(16) 168(2) yes

loop_
_geom_torsion_atom_site_label_1
_geom_torsion_atom_site_label_2
_geom_torsion_atom_site_label_3
_geom_torsion_atom_site_label_4
_geom_torsion_site_symmetry_1
_geom_torsion_site_symmetry_4
_geom_torsion
C5 N1 C1 C2 2_565 . -174.18(13)
Fe1 N1 C1 C2 . . -38.12(15)
C3 N2 C2 C1 . . -174.53(14)
Fe1 N2 C2 C1 . . -46.83(16)
N1 C1 C2 N2 . . 59.91(19)
C2 N2 C3 C4 . . -170.07(15)
Fe1 N2 C3 C4 . . 68.67(15)
C2 N2 C3 C6 . . -48.38(19)
Fe1 N2 C3 C6 . . -169.64(11)
N2 C3 C4 C5 . . -69.37(19)
C6 C3 C4 C5 . . 166.19(14)
C3 C4 C5 N1 . 2_565 60.64(19)
C3 C4 C5 C7 . . -59.86(18)
C3 C4 C5 C8 . . -177.95(14)

_cod_database_fobs_code 2021795
